data_1577395
loop_
_publ_author_name
'Li, Hai-Jun'
'Xi, Biying'
'Jing, Hui-Xian'
'Li, Xin'
'Jia, Hongnan'
'Fan, Manman'
'Zhu, Weiguo'
'Feng, Rui'
'Hao, Baorui'
'Li, Shi-Jun'
'Yu, Bing'
'Lan, Yu'
'Du, Jingzhen'

_publ_section_title
;
 Photo-Induced Terminal Alkyne Insertion into Arene Ring to Synthesize
 Boron-Doped Polycycles
;
_journal_name_full 'Chemical Science'
_journal_paper_doi 10.1039/D6SC02310J
_journal_year 2026
_chemical_formula_moiety 'C28 H27 B S'
_chemical_formula_sum 'C28 H27 B S'
_chemical_formula_weight 406.36
_space_group_crystal_system monoclinic
_space_group_IT_number 15
_space_group_name_Hall '-I 2ya'
_space_group_name_H-M_alt 'I 1 2/a 1'
_atom_sites_solution_hydrogens geom
_atom_sites_solution_primary dual
_audit_creation_date 2025-03-01
_audit_creation_method
;
Olex2 1.5
(compiled 2024.02.16 svn.r378c4104 for OlexSys, GUI svn.r6928)
;
_audit_update_record
;
2025-06-05 deposited with the CCDC.	2026-06-11 downloaded from the CCDC.
;
_cell_angle_alpha 90
_cell_angle_beta 92.610(3)
_cell_angle_gamma 90
_cell_formula_units_Z 8
_cell_length_a 14.9556(6)
_cell_length_b 8.5043(3)
_cell_length_c 35.3077(13)
_cell_measurement_reflns_used 12684
_cell_measurement_temperature 150.00(10)
_cell_measurement_theta_max 29.8840
_cell_measurement_theta_min 2.4540
_cell_volume 4486.0(3)
_computing_cell_refinement 'CrysAlisPro 1.171.43.142a (Rigaku OD, 2024)'
_computing_data_collection 'CrysAlisPro 1.171.43.142a (Rigaku OD, 2024)'
_computing_data_reduction 'CrysAlisPro 1.171.43.142a (Rigaku OD, 2024)'
_computing_molecular_graphics 'Olex2 1.5 (Dolomanov et al., 2009)'
_computing_publication_material 'Olex2 1.5 (Dolomanov et al., 2009)'
_computing_structure_refinement 'SHELXL 2019/3 (Sheldrick, 2015)'
_computing_structure_solution 'SHELXT 2018/2 (Sheldrick, 2018)'
_diffrn_ambient_environment N~2~
_diffrn_ambient_temperature 150.00(10)
_diffrn_detector 'Hybrid Pixel Array Detector'
_diffrn_detector_area_resol_mean 10.0000
_diffrn_detector_type HyPix
_diffrn_measured_fraction_theta_full 1.000
_diffrn_measured_fraction_theta_max 0.880
_diffrn_measurement_details
;
List of Runs (angles in degrees, time in seconds):

  # Type    Start    End  Width  t~exp~   \w     \q     \k     \f   Frames
#--------------------------------------------------------------------------
  1  \w    -37.00  -4.00   0.30    3.00    --  -13.05 110.00 117.00  110
  2  \w     26.00  63.80   0.30    3.00    --   15.16-110.00  22.00  126
  3  \w    -15.00  33.00   0.30    3.00    --  -13.05 -99.00  30.00  160
  4  \w     64.00  95.80   0.30    3.00    --   15.16 178.00  60.00  106
  5  \w    -59.20  44.00   0.30    3.00    --   15.16 -57.00 120.00  344
  6  \w    -61.00  37.10   0.30    3.00    --   15.16 -57.00  30.00  327
  7  \w    -65.00  -5.00   0.30    3.00    --   15.16 -19.00-180.00  200
  8  \w    -16.00  52.10   0.30    3.00    --   15.16 -99.00 -90.00  227
  9  \w    -51.00  30.00   0.30    3.00    --   15.16 -77.00 -60.00  270
;
_diffrn_measurement_device 'four-circle diffractometer'
_diffrn_measurement_device_type 'XtaLAB Synergy R, HyPix'
_diffrn_measurement_method '\w scans'
_diffrn_orient_matrix_type 'CrysAlisPro convention (1999,Acta A55,543-557)'
_diffrn_orient_matrix_UB_11 0.0304651000
_diffrn_orient_matrix_UB_12 -0.0566278000
_diffrn_orient_matrix_UB_13 -0.0065420000
_diffrn_orient_matrix_UB_21 -0.0040168000
_diffrn_orient_matrix_UB_22 0.0332544000
_diffrn_orient_matrix_UB_23 -0.0184275000
_diffrn_orient_matrix_UB_31 0.0361826000
_diffrn_orient_matrix_UB_32 0.0514486000
_diffrn_orient_matrix_UB_33 0.0047184000
_diffrn_radiation_monochromator mirror
_diffrn_radiation_probe x-ray
_diffrn_radiation_type 'Mo K\a'
_diffrn_radiation_wavelength 0.71073
_diffrn_reflns_av_R_equivalents 0.0394
_diffrn_reflns_av_unetI/netI 0.0359
_diffrn_reflns_Laue_measured_fraction_full 1.000
_diffrn_reflns_Laue_measured_fraction_max 0.880
_diffrn_reflns_limit_h_max 20
_diffrn_reflns_limit_h_min -19
_diffrn_reflns_limit_k_max 11
_diffrn_reflns_limit_k_min -10
_diffrn_reflns_limit_l_max 48
_diffrn_reflns_limit_l_min -47
_diffrn_reflns_number 29022
_diffrn_reflns_point_group_measured_fraction_full 1.000
_diffrn_reflns_point_group_measured_fraction_max 0.880
_diffrn_reflns_theta_full 25.242
_diffrn_reflns_theta_max 29.943
_diffrn_reflns_theta_min 2.310
_diffrn_source 'micro-focus sealed X-ray tube'
_diffrn_source_type 'Mova (Mo) X-ray Source'
_exptl_absorpt_coefficient_mu 0.156
_exptl_absorpt_correction_T_max 1.00000
_exptl_absorpt_correction_T_min 0.51718
_exptl_absorpt_correction_type multi-scan
_exptl_absorpt_process_details
;
CrysAlisPro 1.171.43.142a (Rigaku Oxford Diffraction, 2024)
Empirical absorption correction using spherical harmonics,
implemented in SCALE3 ABSPACK scaling algorithm.
;
_exptl_crystal_colour 'dull dark blue'
_exptl_crystal_colour_lustre dull
_exptl_crystal_colour_modifier dark
_exptl_crystal_colour_primary blue
_exptl_crystal_density_diffrn 1.203
_exptl_crystal_description block
_exptl_crystal_F_000 1728
_exptl_crystal_size_max 0.05
_exptl_crystal_size_mid 0.05
_exptl_crystal_size_min 0.05
_refine_diff_density_max 0.382
_refine_diff_density_min -0.256
_refine_diff_density_rms 0.046
_refine_ls_extinction_method none
_refine_ls_goodness_of_fit_ref 1.073
_refine_ls_hydrogen_treatment constr
_refine_ls_matrix_type full
_refine_ls_number_parameters 277
_refine_ls_number_reflns 5711
_refine_ls_number_restraints 0
_refine_ls_restrained_S_all 1.073
_refine_ls_R_factor_all 0.0663
_refine_ls_R_factor_gt 0.0453
_refine_ls_shift/su_max 0.002
_refine_ls_shift/su_mean 0.000
_refine_ls_structure_factor_coef Fsqd
_refine_ls_weighting_details 'w=1/[\s^2^(Fo^2^)+(0.0558P)^2^+2.5500P] where P=(Fo^2^+2Fc^2^)/3'
_refine_ls_weighting_scheme calc
_refine_ls_wR_factor_gt 0.1139
_refine_ls_wR_factor_ref 0.1229
_reflns_Friedel_coverage 0.000
_reflns_number_gt 4295
_reflns_number_total 5711
_reflns_threshold_expression 'I > 2\s(I)'
_cod_data_source_file d6sc02310j2.cif
_cod_data_source_block exp_1243_auto
_cod_database_code 1577395
_shelx_shelxl_version_number 2019/3
_chemical_oxdiff_formula 'C H B S '
_shelx_space_group_comment
;
The symmetry employed for this shelxl refinement is uniquely defined
by the following loop, which should always be used as a source of
symmetry information in preference to the above space-group names.
They are only intended as comments.
;
_shelx_estimated_absorpt_t_max 0.992
_shelx_estimated_absorpt_t_min 0.992
_olex2_refinement_description
;
;
_olex2_submission_special_instructions 'No special instructions were received'
_oxdiff_exptl_absorpt_empirical_details
;
Empirical correction (ABSPACK) includes:
- Absorption correction using spherical harmonics
- Frame scaling
;
_oxdiff_exptl_absorpt_empirical_full_max 2.453
_oxdiff_exptl_absorpt_empirical_full_min 0.528

loop_
_space_group_symop_operation_xyz
'x, y, z'
'-x+1/2, y, -z'
'x+1/2, y+1/2, z+1/2'
'-x+1, y+1/2, -z+1/2'
'-x, -y, -z'
'x-1/2, -y, z'
'-x+1/2, -y+1/2, -z+1/2'
'x, -y+1/2, z+1/2'

loop_
_atom_site_label
_atom_site_type_symbol
_atom_site_fract_x
_atom_site_fract_y
_atom_site_fract_z
_atom_site_U_iso_or_equiv
_atom_site_adp_type
_atom_site_occupancy
_atom_site_site_symmetry_order
_atom_site_calc_flag
_atom_site_refinement_flags_posn
_atom_site_refinement_flags_adp
_atom_site_refinement_flags_occupancy
_atom_site_disorder_assembly
_atom_site_disorder_group
S1 S 0.49870(3) 0.51613(5) 0.64611(2) 0.03478(12) Uani 1 1 d . . . . .
C10 C 0.24239(9) 0.22101(16) 0.65974(4) 0.0246(3) Uani 1 1 d . . . . .
C16 C 0.16382(9) 0.14231(16) 0.67482(4) 0.0266(3) Uani 1 1 d . . . . .
C7 C 0.39764(9) 0.30443(17) 0.67584(4) 0.0263(3) Uani 1 1 d . . . . .
C11 C 0.23681(9) 0.32459(17) 0.62571(4) 0.0254(3) Uani 1 1 d . . . . .
C9 C 0.31976(9) 0.21493(17) 0.68240(4) 0.0268(3) Uani 1 1 d . . . . .
H9 H 0.321064 0.146668 0.703715 0.032 Uiso 1 1 calc R U . . .
C2 C 0.48059(9) 0.30311(17) 0.69882(4) 0.0277(3) Uani 1 1 d . . . . .
C20 C 0.32898(10) 0.56901(17) 0.58784(4) 0.0282(3) Uani 1 1 d . . . . .
C12 C 0.17085(10) 0.30632(18) 0.59663(4) 0.0301(3) Uani 1 1 d . . . . .
C8 C 0.39752(10) 0.41338(17) 0.64666(4) 0.0283(3) Uani 1 1 d . . . . .
C1 C 0.54196(10) 0.41396(18) 0.68568(4) 0.0302(3) Uani 1 1 d . . . . .
C25 C 0.36832(10) 0.53170(18) 0.55355(4) 0.0313(3) Uani 1 1 d . . . . .
C3 C 0.50393(10) 0.21340(19) 0.73110(4) 0.0326(3) Uani 1 1 d . . . . .
H3 H 0.463713 0.136664 0.739955 0.039 Uiso 1 1 calc R U . . .
C13 C 0.11410(11) 0.17188(19) 0.58970(4) 0.0342(3) Uani 1 1 d . . . . .
H13 H 0.098150 0.152518 0.563771 0.041 Uiso 1 1 calc R U . . .
C21 C 0.30679(11) 0.72722(18) 0.59483(4) 0.0336(3) Uani 1 1 d . . . . .
C14 C 0.07985(10) 0.06859(18) 0.61438(5) 0.0343(3) Uani 1 1 d . . . . .
C15 C 0.09421(10) 0.07793(18) 0.65461(4) 0.0320(3) Uani 1 1 d . . . . .
H15 H 0.048721 0.032843 0.669082 0.038 Uiso 1 1 calc R U . . .
C6 C 0.62584(10) 0.43531(19) 0.70422(5) 0.0375(4) Uani 1 1 d . . . . .
H6 H 0.667708 0.508235 0.694950 0.045 Uiso 1 1 calc R U . . .
C23 C 0.35827(11) 0.8045(2) 0.53320(5) 0.0389(4) Uani 1 1 d . . . . .
C4 C 0.58579(11) 0.2373(2) 0.74995(5) 0.0385(4) Uani 1 1 d . . . . .
H4 H 0.601277 0.178855 0.772221 0.046 Uiso 1 1 calc R U . . .
C24 C 0.38188(11) 0.6490(2) 0.52694(4) 0.0362(4) Uani 1 1 d . . . . .
H24 H 0.408058 0.621958 0.503811 0.043 Uiso 1 1 calc R U . . .
C19 C 0.16238(11) 0.1262(2) 0.71745(4) 0.0352(4) Uani 1 1 d . . . . .
H19A H 0.204871 0.044506 0.726022 0.053 Uiso 1 1 calc R U . . .
H19B H 0.102020 0.097035 0.724570 0.053 Uiso 1 1 calc R U . . .
H19C H 0.179330 0.226561 0.729369 0.053 Uiso 1 1 calc R U . . .
C17 C 0.15441(11) 0.4295(2) 0.56597(5) 0.0409(4) Uani 1 1 d . . . . .
H17A H 0.169907 0.533607 0.576175 0.061 Uiso 1 1 calc R U . . .
H17B H 0.091143 0.428007 0.557431 0.061 Uiso 1 1 calc R U . . .
H17C H 0.191579 0.406261 0.544508 0.061 Uiso 1 1 calc R U . . .
C22 C 0.32126(11) 0.84130(19) 0.56743(5) 0.0382(4) Uani 1 1 d . . . . .
H22 H 0.305345 0.947275 0.572331 0.046 Uiso 1 1 calc R U . . .
C5 C 0.64597(11) 0.3476(2) 0.73631(5) 0.0409(4) Uani 1 1 d . . . . .
H5 H 0.702133 0.362251 0.749506 0.049 Uiso 1 1 calc R U . . .
C28 C 0.39472(13) 0.3646(2) 0.54528(5) 0.0439(4) Uani 1 1 d . . . . .
H28A H 0.439938 0.329364 0.564386 0.066 Uiso 1 1 calc R U . . .
H28B H 0.419455 0.359128 0.520084 0.066 Uiso 1 1 calc R U . . .
H28C H 0.341938 0.296526 0.545996 0.066 Uiso 1 1 calc R U . . .
C18 C 0.01620(13) -0.0586(2) 0.60029(6) 0.0495(5) Uani 1 1 d . . . . .
H18A H -0.041568 -0.045221 0.611916 0.074 Uiso 1 1 calc R U . . .
H18B H 0.041137 -0.161850 0.607142 0.074 Uiso 1 1 calc R U . . .
H18C H 0.007739 -0.051274 0.572655 0.074 Uiso 1 1 calc R U . . .
C26 C 0.26688(14) 0.7724(2) 0.63186(5) 0.0488(5) Uani 1 1 d . . . . .
H26A H 0.208853 0.720293 0.633868 0.073 Uiso 1 1 calc R U . . .
H26B H 0.258631 0.886683 0.632692 0.073 Uiso 1 1 calc R U . . .
H26C H 0.307284 0.739645 0.653028 0.073 Uiso 1 1 calc R U . . .
B1 B 0.31688(11) 0.44007(19) 0.61961(5) 0.0275(3) Uani 1 1 d . . . . .
C27 C 0.37272(14) 0.9279(2) 0.50331(6) 0.0538(5) Uani 1 1 d . . . . .
H27A H 0.436019 0.929763 0.497263 0.081 Uiso 1 1 calc R U . . .
H27B H 0.355456 1.031222 0.512887 0.081 Uiso 1 1 calc R U . . .
H27C H 0.336054 0.902913 0.480390 0.081 Uiso 1 1 calc R U . . .

loop_
_atom_site_aniso_label
_atom_site_aniso_U_11
_atom_site_aniso_U_22
_atom_site_aniso_U_33
_atom_site_aniso_U_23
_atom_site_aniso_U_13
_atom_site_aniso_U_12
S1 0.0306(2) 0.0361(2) 0.0377(2) 0.00319(16) 0.00324(16) -0.00728(16)
C10 0.0270(7) 0.0219(6) 0.0250(7) -0.0015(5) 0.0021(5) 0.0007(5)
C16 0.0268(7) 0.0241(7) 0.0289(7) 0.0015(5) 0.0024(6) 0.0035(6)
C7 0.0253(7) 0.0280(7) 0.0256(7) -0.0034(6) 0.0017(5) 0.0009(6)
C11 0.0253(7) 0.0260(7) 0.0249(7) -0.0018(5) 0.0016(5) 0.0023(6)
C9 0.0280(7) 0.0273(7) 0.0253(7) 0.0026(6) 0.0024(5) 0.0007(6)
C2 0.0250(7) 0.0300(7) 0.0284(7) -0.0046(6) 0.0022(6) 0.0017(6)
C20 0.0283(7) 0.0287(7) 0.0275(7) 0.0015(6) 0.0003(6) -0.0013(6)
C12 0.0299(8) 0.0338(8) 0.0267(7) -0.0010(6) 0.0018(6) 0.0027(6)
C8 0.0285(7) 0.0286(7) 0.0282(7) -0.0017(6) 0.0050(6) -0.0024(6)
C1 0.0268(7) 0.0303(7) 0.0336(8) -0.0058(6) 0.0029(6) 0.0016(6)
C25 0.0309(8) 0.0347(8) 0.0283(8) 0.0018(6) 0.0008(6) -0.0009(6)
C3 0.0283(8) 0.0361(8) 0.0333(8) -0.0011(6) -0.0005(6) 0.0026(6)
C13 0.0360(8) 0.0373(8) 0.0287(8) -0.0053(6) -0.0044(6) 0.0000(7)
C21 0.0355(8) 0.0314(8) 0.0338(8) 0.0005(6) 0.0013(6) 0.0008(6)
C14 0.0305(8) 0.0308(8) 0.0411(9) -0.0039(7) -0.0040(7) -0.0013(6)
C15 0.0284(8) 0.0307(8) 0.0370(8) 0.0017(6) 0.0021(6) -0.0024(6)
C6 0.0272(8) 0.0330(8) 0.0523(10) -0.0080(7) 0.0007(7) -0.0021(6)
C23 0.0405(9) 0.0391(9) 0.0364(9) 0.0111(7) -0.0056(7) -0.0110(7)
C4 0.0355(9) 0.0392(9) 0.0399(9) -0.0032(7) -0.0081(7) 0.0078(7)
C24 0.0360(9) 0.0458(9) 0.0270(8) 0.0033(7) 0.0028(6) -0.0065(7)
C19 0.0329(8) 0.0420(9) 0.0311(8) 0.0051(7) 0.0043(6) -0.0048(7)
C17 0.0365(9) 0.0503(10) 0.0351(9) 0.0101(8) -0.0068(7) -0.0029(8)
C22 0.0432(9) 0.0281(8) 0.0428(9) 0.0044(7) -0.0042(7) -0.0028(7)
C5 0.0273(8) 0.0384(9) 0.0559(11) -0.0126(8) -0.0115(7) 0.0036(7)
C28 0.0558(11) 0.0421(9) 0.0345(9) -0.0007(7) 0.0101(8) 0.0104(8)
C18 0.0530(11) 0.0417(10) 0.0522(11) -0.0007(8) -0.0160(9) -0.0146(9)
C26 0.0646(12) 0.0367(9) 0.0460(10) -0.0032(8) 0.0107(9) 0.0117(9)
B1 0.0317(8) 0.0267(8) 0.0243(8) -0.0014(6) 0.0037(6) 0.0021(7)
C27 0.0623(12) 0.0509(11) 0.0475(11) 0.0204(9) -0.0048(9) -0.0190(10)

loop_
_atom_type_symbol
_atom_type_description
_atom_type_scat_dispersion_real
_atom_type_scat_dispersion_imag
_atom_type_scat_source
C C 0.0033 0.0016 'International Tables Vol C Tables 4.2.6.8 and 6.1.1.4'
H H 0.0000 0.0000 'International Tables Vol C Tables 4.2.6.8 and 6.1.1.4'
B B 0.0013 0.0007 'International Tables Vol C Tables 4.2.6.8 and 6.1.1.4'
S S 0.1246 0.1234 'International Tables Vol C Tables 4.2.6.8 and 6.1.1.4'

loop_
_geom_angle_atom_site_label_1
_geom_angle_atom_site_label_2
_geom_angle_atom_site_label_3
_geom_angle
_geom_angle_site_symmetry_1
_geom_angle_site_symmetry_3
_geom_angle_publ_flag
C1 S1 C8 91.82(7) . . ?
C16 C10 C11 122.97(12) . . ?
C9 C10 C16 115.85(12) . . ?
C9 C10 C11 120.37(13) . . ?
C10 C16 C19 116.66(13) . . ?
C15 C16 C10 126.99(13) . . ?
C15 C16 C19 116.31(13) . . ?
C9 C7 C2 126.28(13) . . ?
C8 C7 C9 120.44(13) . . ?
C8 C7 C2 113.15(13) . . ?
C10 C11 B1 117.74(12) . . ?
C12 C11 C10 122.55(13) . . ?
C12 C11 B1 119.00(13) . . ?
C10 C9 C7 124.00(13) . . ?
C10 C9 H9 118.0 . . ?
C7 C9 H9 118.0 . . ?
C1 C2 C7 111.34(13) . . ?
C3 C2 C7 129.30(14) . . ?
C3 C2 C1 119.33(14) . . ?
C25 C20 C21 118.48(14) . . ?
C25 C20 B1 121.25(13) . . ?
C21 C20 B1 120.07(13) . . ?
C11 C12 C13 127.13(14) . . ?
C11 C12 C17 122.17(14) . . ?
C13 C12 C17 110.61(13) . . ?
C7 C8 S1 111.76(11) . . ?
C7 C8 B1 122.75(13) . . ?
B1 C8 S1 125.48(11) . . ?
C2 C1 S1 111.94(11) . . ?
C6 C1 S1 126.98(13) . . ?
C6 C1 C2 121.07(15) . . ?
C20 C25 C28 120.21(14) . . ?
C24 C25 C20 119.93(15) . . ?
C24 C25 C28 119.86(14) . . ?
C2 C3 H3 120.2 . . ?
C4 C3 C2 119.58(15) . . ?
C4 C3 H3 120.2 . . ?
C12 C13 H13 115.0 . . ?
C14 C13 C12 130.09(14) . . ?
C14 C13 H13 115.0 . . ?
C20 C21 C26 119.95(14) . . ?
C22 C21 C20 119.84(15) . . ?
C22 C21 C26 120.21(15) . . ?
C13 C14 C15 124.01(14) . . ?
C13 C14 C18 120.26(15) . . ?
C15 C14 C18 115.54(15) . . ?
C16 C15 C14 128.66(14) . . ?
C16 C15 H15 115.7 . . ?
C14 C15 H15 115.7 . . ?
C1 C6 H6 120.9 . . ?
C5 C6 C1 118.14(15) . . ?
C5 C6 H6 120.9 . . ?
C24 C23 C27 120.32(17) . . ?
C22 C23 C24 117.89(14) . . ?
C22 C23 C27 121.79(17) . . ?
C3 C4 H4 119.9 . . ?
C3 C4 C5 120.15(16) . . ?
C5 C4 H4 119.9 . . ?
C25 C24 H24 119.0 . . ?
C23 C24 C25 121.96(15) . . ?
C23 C24 H24 119.0 . . ?
C16 C19 H19A 109.5 . . ?
C16 C19 H19B 109.5 . . ?
C16 C19 H19C 109.5 . . ?
H19A C19 H19B 109.5 . . ?
H19A C19 H19C 109.5 . . ?
H19B C19 H19C 109.5 . . ?
C12 C17 H17A 109.5 . . ?
C12 C17 H17B 109.5 . . ?
C12 C17 H17C 109.5 . . ?
H17A C17 H17B 109.5 . . ?
H17A C17 H17C 109.5 . . ?
H17B C17 H17C 109.5 . . ?
C21 C22 H22 119.1 . . ?
C23 C22 C21 121.87(15) . . ?
C23 C22 H22 119.1 . . ?
C6 C5 C4 121.70(15) . . ?
C6 C5 H5 119.1 . . ?
C4 C5 H5 119.1 . . ?
C25 C28 H28A 109.5 . . ?
C25 C28 H28B 109.5 . . ?
C25 C28 H28C 109.5 . . ?
H28A C28 H28B 109.5 . . ?
H28A C28 H28C 109.5 . . ?
H28B C28 H28C 109.5 . . ?
C14 C18 H18A 109.5 . . ?
C14 C18 H18B 109.5 . . ?
C14 C18 H18C 109.5 . . ?
H18A C18 H18B 109.5 . . ?
H18A C18 H18C 109.5 . . ?
H18B C18 H18C 109.5 . . ?
C21 C26 H26A 109.5 . . ?
C21 C26 H26B 109.5 . . ?
C21 C26 H26C 109.5 . . ?
H26A C26 H26B 109.5 . . ?
H26A C26 H26C 109.5 . . ?
H26B C26 H26C 109.5 . . ?
C11 B1 C20 129.94(14) . . ?
C8 B1 C11 114.08(13) . . ?
C8 B1 C20 115.77(13) . . ?
C23 C27 H27A 109.5 . . ?
C23 C27 H27B 109.5 . . ?
C23 C27 H27C 109.5 . . ?
H27A C27 H27B 109.5 . . ?
H27A C27 H27C 109.5 . . ?
H27B C27 H27C 109.5 . . ?

loop_
_geom_bond_atom_site_label_1
_geom_bond_atom_site_label_2
_geom_bond_distance
_geom_bond_site_symmetry_2
_geom_bond_publ_flag
S1 C8 1.7484(15) . ?
S1 C1 1.7446(16) . ?
C10 C16 1.473(2) . ?
C10 C11 1.4891(19) . ?
C10 C9 1.377(2) . ?
C16 C15 1.351(2) . ?
C16 C19 1.512(2) . ?
C7 C9 1.419(2) . ?
C7 C2 1.4512(19) . ?
C7 C8 1.386(2) . ?
C11 C12 1.400(2) . ?
C11 B1 1.571(2) . ?
C9 H9 0.9500 . ?
C2 C1 1.409(2) . ?
C2 C3 1.402(2) . ?
C20 C25 1.406(2) . ?
C20 C21 1.410(2) . ?
C20 B1 1.585(2) . ?
C12 C13 1.438(2) . ?
C12 C17 1.518(2) . ?
C8 B1 1.521(2) . ?
C1 C6 1.400(2) . ?
C25 C24 1.392(2) . ?
C25 C28 1.507(2) . ?
C3 H3 0.9500 . ?
C3 C4 1.382(2) . ?
C13 H13 0.9500 . ?
C13 C14 1.354(2) . ?
C21 C22 1.394(2) . ?
C21 C26 1.512(2) . ?
C14 C15 1.429(2) . ?
C14 C18 1.510(2) . ?
C15 H15 0.9500 . ?
C6 H6 0.9500 . ?
C6 C5 1.378(2) . ?
C23 C24 1.389(2) . ?
C23 C22 1.388(2) . ?
C23 C27 1.511(2) . ?
C4 H4 0.9500 . ?
C4 C5 1.400(3) . ?
C24 H24 0.9500 . ?
C19 H19A 0.9800 . ?
C19 H19B 0.9800 . ?
C19 H19C 0.9800 . ?
C17 H17A 0.9800 . ?
C17 H17B 0.9800 . ?
C17 H17C 0.9800 . ?
C22 H22 0.9500 . ?
C5 H5 0.9500 . ?
C28 H28A 0.9800 . ?
C28 H28B 0.9800 . ?
C28 H28C 0.9800 . ?
C18 H18A 0.9800 . ?
C18 H18B 0.9800 . ?
C18 H18C 0.9800 . ?
C26 H26A 0.9800 . ?
C26 H26B 0.9800 . ?
C26 H26C 0.9800 . ?
C27 H27A 0.9800 . ?
C27 H27B 0.9800 . ?
C27 H27C 0.9800 . ?

loop_
_geom_torsion_atom_site_label_1
_geom_torsion_atom_site_label_2
_geom_torsion_atom_site_label_3
_geom_torsion_atom_site_label_4
_geom_torsion
_geom_torsion_site_symmetry_1
_geom_torsion_site_symmetry_2
_geom_torsion_site_symmetry_3
_geom_torsion_site_symmetry_4
_geom_torsion_publ_flag
S1 C8 B1 C11 177.29(10) . . . . ?
S1 C8 B1 C20 1.97(19) . . . . ?
S1 C1 C6 C5 176.91(12) . . . . ?
C10 C16 C15 C14 0.7(3) . . . . ?
C10 C11 C12 C13 -15.7(2) . . . . ?
C10 C11 C12 C17 168.13(14) . . . . ?
C10 C11 B1 C20 -176.73(14) . . . . ?
C10 C11 B1 C8 8.77(18) . . . . ?
C16 C10 C11 C12 -27.9(2) . . . . ?
C16 C10 C11 B1 161.95(13) . . . . ?
C16 C10 C9 C7 -169.30(13) . . . . ?
C7 C2 C1 S1 -0.18(16) . . . . ?
C7 C2 C1 C6 178.52(13) . . . . ?
C7 C2 C3 C4 -176.52(14) . . . . ?
C7 C8 B1 C11 -4.5(2) . . . . ?
C7 C8 B1 C20 -179.78(13) . . . . ?
C11 C10 C16 C15 38.1(2) . . . . ?
C11 C10 C16 C19 -144.40(14) . . . . ?
C11 C10 C9 C7 0.7(2) . . . . ?
C11 C12 C13 C14 32.6(3) . . . . ?
C9 C10 C16 C15 -152.22(15) . . . . ?
C9 C10 C16 C19 25.27(18) . . . . ?
C9 C10 C11 C12 162.92(14) . . . . ?
C9 C10 C11 B1 -7.27(19) . . . . ?
C9 C7 C2 C1 -175.97(13) . . . . ?
C9 C7 C2 C3 2.0(2) . . . . ?
C9 C7 C8 S1 176.55(11) . . . . ?
C9 C7 C8 B1 -1.9(2) . . . . ?
C2 C7 C9 C10 179.71(13) . . . . ?
C2 C7 C8 S1 0.52(16) . . . . ?
C2 C7 C8 B1 -177.95(13) . . . . ?
C2 C1 C6 C5 -1.6(2) . . . . ?
C2 C3 C4 C5 -1.7(2) . . . . ?
C20 C25 C24 C23 0.5(2) . . . . ?
C20 C21 C22 C23 -0.8(2) . . . . ?
C12 C11 B1 C20 12.7(2) . . . . ?
C12 C11 B1 C8 -161.78(13) . . . . ?
C12 C13 C14 C15 1.2(3) . . . . ?
C12 C13 C14 C18 175.94(17) . . . . ?
C8 S1 C1 C2 0.40(12) . . . . ?
C8 S1 C1 C6 -178.21(14) . . . . ?
C8 C7 C9 C10 4.2(2) . . . . ?
C8 C7 C2 C1 -0.22(18) . . . . ?
C8 C7 C2 C3 177.78(15) . . . . ?
C1 S1 C8 C7 -0.52(12) . . . . ?
C1 S1 C8 B1 177.89(13) . . . . ?
C1 C2 C3 C4 1.3(2) . . . . ?
C1 C6 C5 C4 1.3(2) . . . . ?
C25 C20 C21 C22 2.1(2) . . . . ?
C25 C20 C21 C26 -178.23(15) . . . . ?
C25 C20 B1 C11 -89.6(2) . . . . ?
C25 C20 B1 C8 84.83(18) . . . . ?
C3 C2 C1 S1 -178.41(11) . . . . ?
C3 C2 C1 C6 0.3(2) . . . . ?
C3 C4 C5 C6 0.3(3) . . . . ?
C13 C14 C15 C16 -26.8(3) . . . . ?
C21 C20 C25 C24 -2.0(2) . . . . ?
C21 C20 C25 C28 178.82(15) . . . . ?
C21 C20 B1 C11 95.52(19) . . . . ?
C21 C20 B1 C8 -90.06(17) . . . . ?
C24 C23 C22 C21 -0.7(3) . . . . ?
C19 C16 C15 C14 -176.81(15) . . . . ?
C17 C12 C13 C14 -150.93(17) . . . . ?
C22 C23 C24 C25 0.9(2) . . . . ?
C28 C25 C24 C23 179.70(16) . . . . ?
C18 C14 C15 C16 158.16(17) . . . . ?
C26 C21 C22 C23 179.59(16) . . . . ?
B1 C11 C12 C13 154.34(15) . . . . ?
B1 C11 C12 C17 -21.8(2) . . . . ?
B1 C20 C25 C24 -176.98(14) . . . . ?
B1 C20 C25 C28 3.8(2) . . . . ?
B1 C20 C21 C22 177.17(14) . . . . ?
B1 C20 C21 C26 -3.2(2) . . . . ?
C27 C23 C24 C25 -179.00(16) . . . . ?
C27 C23 C22 C21 179.13(16) . . . . ?
